data_1535908
loop_
_publ_author_name
'Eckerlin, P.'
'Kischio, W.'

_publ_section_title
;
 Darstellung und Kristallstruktur der Phasen Sn4 P3 und Sn4 As3
;
_journal_name_full 'Zeitschrift fuer Anorganische und Allgemeine Chemie'
_journal_page_first 1
_journal_page_last 9
_journal_volume 363
_journal_year 1968
_chemical_formula_sum 'P2.65 Sn4'
_chemical_name_systematic 'Sn4 P2.65'
_space_group_IT_number 166
_symmetry_space_group_name_Hall '-R 3 2"'
_symmetry_space_group_name_H-M 'R -3 m :H'
_cell_angle_alpha 90
_cell_angle_beta 90
_cell_angle_gamma 120
_cell_formula_units_Z 3
_cell_length_a 3.968
_cell_length_b 3.968
_cell_length_c 35.34
_cell_volume 481.882
_citation_journal_id_ASTM ZAACAB
_cod_data_source_file Eckerlin_ZAACAB_1968_901.cif
_cod_data_source_block P2.65Sn4
_cod_original_cell_volume 481.8818
_cod_database_code 1535908

loop_
_symmetry_equiv_pos_as_xyz
x,y,z
-y,x-y,z
-x+y,-x,z
y,x,-z
-x,-x+y,-z
x-y,-y,-z
-x,-y,-z
y,-x+y,-z
x-y,x,-z
-y,-x,z
x,x-y,z
-x+y,y,z
x+2/3,y+1/3,z+1/3
-y+2/3,x-y+1/3,z+1/3
-x+y+2/3,-x+1/3,z+1/3
y+2/3,x+1/3,-z+1/3
-x+2/3,-x+y+1/3,-z+1/3
x-y+2/3,-y+1/3,-z+1/3
-x+2/3,-y+1/3,-z+1/3
y+2/3,-x+y+1/3,-z+1/3
x-y+2/3,x+1/3,-z+1/3
-y+2/3,-x+1/3,z+1/3
x+2/3,x-y+1/3,z+1/3
-x+y+2/3,y+1/3,z+1/3
x+1/3,y+2/3,z+2/3
-y+1/3,x-y+2/3,z+2/3
-x+y+1/3,-x+2/3,z+2/3
y+1/3,x+2/3,-z+2/3
-x+1/3,-x+y+2/3,-z+2/3
x-y+1/3,-y+2/3,-z+2/3
-x+1/3,-y+2/3,-z+2/3
y+1/3,-x+y+2/3,-z+2/3
x-y+1/3,x+2/3,-z+2/3
-y+1/3,-x+2/3,z+2/3
x+1/3,x-y+2/3,z+2/3
-x+y+1/3,y+2/3,z+2/3

loop_
_atom_site_label
_atom_site_type_symbol
_atom_site_fract_x
_atom_site_fract_y
_atom_site_fract_z
_atom_site_occupancy
_atom_site_U_iso_or_equiv
Sn2 Sn 0 0 0.2896 1 0.0
P1 P 0 0 0.4295 0.88 0.0
Sn1 Sn 0 0 0.1342 1 0.0
P2 P 0 0 0 0.88 0.0
